data_1566944
loop_
_publ_author_name
'Simler, Thomas'
'McCabe, Karl Nael'
'Maron, Laurent'
'Nocton, Gr\'egory'

_publ_section_title
;
 CO reductive oligomerization by a divalent thulium complex and
 CO2-induced functionalization
;
_journal_name_full 'Chemical Science'
_journal_paper_doi 10.1039/D2SC01798A
_journal_year 2022
_chemical_formula_moiety 'C78 H134 O4 Si2 Tm2, 3[C5H12]'
_chemical_formula_sum 'C93 H170 O4 Si2 Tm2'
_chemical_formula_weight 1746.32
_space_group_crystal_system triclinic
_space_group_IT_number 2
_space_group_name_Hall '-P 1'
_space_group_name_H-M_alt 'P -1'
_atom_sites_solution_hydrogens geom
_atom_sites_solution_primary dual
_audit_creation_date 2021-09-07
_audit_creation_method
;
Olex2 1.5
(compiled 2021.08.20 svn.r13c46975 for OlexSys, GUI svn.r6394)
;
_cell_angle_alpha 65.739(2)
_cell_angle_beta 85.671(3)
_cell_angle_gamma 77.074(3)
_cell_formula_units_Z 2
_cell_length_a 13.4591(11)
_cell_length_b 17.3610(14)
_cell_length_c 20.0159(14)
_cell_measurement_reflns_used 9716
_cell_measurement_temperature 150.0
_cell_measurement_theta_max 27.694
_cell_measurement_theta_min 2.239
_cell_volume 4155.2(6)
_computing_cell_refinement 'SAINT V8.38A (Bruker, 2018)'
_computing_data_reduction 'SAINT V8.38A (Bruker, 2018)'
_computing_molecular_graphics 'Olex2 1.5 (Dolomanov et al., 2009)'
_computing_publication_material 'Olex2 1.5 (Dolomanov et al., 2009)'
_computing_structure_refinement 'SHELXL 2018/3 (Sheldrick, 2015)'
_computing_structure_solution 'SHELXT 2018/2 (Sheldrick, 2018)'
_diffrn_ambient_temperature 150.0
_diffrn_measured_fraction_theta_full 0.998
_diffrn_measured_fraction_theta_max 0.994
_diffrn_measurement_device_type 'Bruker APEX-II CCD'
_diffrn_measurement_method '\f and \w scans'
_diffrn_radiation_type MoK\a
_diffrn_radiation_wavelength 0.71073
_diffrn_reflns_av_R_equivalents 0.0566
_diffrn_reflns_av_unetI/netI 0.0319
_diffrn_reflns_Laue_measured_fraction_full 0.998
_diffrn_reflns_Laue_measured_fraction_max 0.994
_diffrn_reflns_limit_h_max 18
_diffrn_reflns_limit_h_min -18
_diffrn_reflns_limit_k_max 23
_diffrn_reflns_limit_k_min -23
_diffrn_reflns_limit_l_max 27
_diffrn_reflns_limit_l_min -27
_diffrn_reflns_number 181424
_diffrn_reflns_point_group_measured_fraction_full 0.998
_diffrn_reflns_point_group_measured_fraction_max 0.994
_diffrn_reflns_theta_full 25.242
_diffrn_reflns_theta_max 28.808
_diffrn_reflns_theta_min 1.116
_diffrn_source_current 31.0
_diffrn_source_power 1.705
_diffrn_source_voltage 55.0
_diffrn_standards_number 0
_exptl_absorpt_coefficient_mu 2.201
_exptl_absorpt_correction_T_max 0.7458
_exptl_absorpt_correction_T_min 0.5707
_exptl_absorpt_correction_type multi-scan
_exptl_absorpt_process_details
;
SADABS-2016/2 (Bruker,2016/2) was used for absorption correction.
wR2(int) was 0.0936 before and 0.0590 after correction.
The Ratio of minimum to maximum transmission is 0.7652.
The \l/2 correction factor is Not present.
;
_exptl_crystal_colour yellow
_exptl_crystal_colour_primary yellow
_exptl_crystal_density_diffrn 1.396
_exptl_crystal_description block
_exptl_crystal_F_000 1852
_exptl_crystal_size_max 0.32
_exptl_crystal_size_mid 0.16
_exptl_crystal_size_min 0.09
_refine_diff_density_max 1.341
_refine_diff_density_min -0.776
_refine_diff_density_rms 0.093
_refine_ls_extinction_method none
_refine_ls_goodness_of_fit_ref 1.044
_refine_ls_hydrogen_treatment constr
_refine_ls_matrix_type full
_refine_ls_number_parameters 817
_refine_ls_number_reflns 21582
_refine_ls_number_restraints 0
_refine_ls_restrained_S_all 1.044
_refine_ls_R_factor_all 0.0375
_refine_ls_R_factor_gt 0.0249
_refine_ls_shift/su_max 0.003
_refine_ls_shift/su_mean 0.000
_refine_ls_structure_factor_coef Fsqd
_refine_ls_weighting_details 'w=1/[\s^2^(Fo^2^)+(0.0229P)^2^+5.4461P] where P=(Fo^2^+2Fc^2^)/3'
_refine_ls_weighting_scheme calc
_refine_ls_wR_factor_gt 0.0591
_refine_ls_wR_factor_ref 0.0654
_reflns_Friedel_coverage 0.000
_reflns_number_gt 17578
_reflns_number_total 21582
_reflns_threshold_expression 'I > 2\s(I)'
_cod_data_source_file d2sc01798a4.cif
_cod_data_source_block 7
_cod_database_code 1566944
_shelx_shelxl_version_number 2018/3
_shelx_space_group_comment
;
The symmetry employed for this shelxl refinement is uniquely defined
by the following loop, which should always be used as a source of
symmetry information in preference to the above space-group names.
They are only intended as comments.
;
_shelx_estimated_absorpt_t_max 0.827
_shelx_estimated_absorpt_t_min 0.539
_olex2_refinement_description
;
1. Fixed Uiso
 At 1.2 times of:
  All C(H) groups
 At 1.5 times of:
  All C(H,H,H) groups
2.a Aromatic/amide H refined with riding coordinates:
 C13(H13), C15(H15), C30(H30), C32(H32), C45(H45), C48(H48), C64(H64), C66(H66)
2.b Idealised Me refined as rotating group:
 C5(H5A,H5B,H5C), C6(H6A,H6B,H6C), C7(H7A,H7B,H7C), C8(H8A,H8B,H8C), C9(H9A,
 H9B,H9C), C10(H10A,H10B,H10C), C17(H17A,H17B,H17C), C18(H18A,H18B,H18C),
 C19(H19A,H19B,H19C), C21(H21A,H21B,H21C), C22(H22A,H22B,H22C), C23(H23A,H23B,
 H23C), C25(H25A,H25B,H25C), C26(H26A,H26B,H26C), C27(H27A,H27B,H27C), C34(H34A,
 H34B,H34C), C35(H35A,H35B,H35C), C36(H36A,H36B,H36C), C38(H38A,H38B,H38C),
 C39(H39A,H39B,H39C), C40(H40A,H40B,H40C), C42(H42A,H42B,H42C), C43(H43A,H43B,
 H43C), C44(H44A,H44B,H44C), C51(H51A,H51B,H51C), C52(H52A,H52B,H52C), C53(H53A,
 H53B,H53C), C55(H55A,H55B,H55C), C56(H56A,H56B,H56C), C57(H57A,H57B,H57C),
 C59(H59A,H59B,H59C), C60(H60A,H60B,H60C), C61(H61A,H61B,H61C), C68(H68A,H68B,
 H68C), C69(H69A,H69B,H69C), C70(H70A,H70B,H70C), C72(H72A,H72B,H72C), C73(H73A,
 H73B,H73C), C74(H74A,H74B,H74C), C76(H76A,H76B,H76C), C77(H77A,H77B,H77C),
 C78(H78A,H78B,H78C)
;
_smtbx_masks_special_details
;
A solvent mask was calculated and 263 electrons were 
found in a volume of 665\%A^3^ in 2 voids per unit cell. 
This is consistent with the presence of 
3[C5H12] per Asymmetric Unit 
which account for 252 electrons per unit cell. 
;
_smtbx_masks_void_probe_radius 1.2
_smtbx_masks_void_truncation_radius 1.2
_olex2_submission_special_instructions 'No special instructions were received'

loop_
_space_group_symop_operation_xyz
'x, y, z'
'-x, -y, -z'

loop_
_atom_site_label
_atom_site_type_symbol
_atom_site_fract_x
_atom_site_fract_y
_atom_site_fract_z
_atom_site_U_iso_or_equiv
_atom_site_adp_type
_atom_site_occupancy
_atom_site_site_symmetry_order
_atom_site_calc_flag
_atom_site_refinement_flags_posn
_atom_site_refinement_flags_adp
_atom_site_refinement_flags_occupancy
_atom_site_disorder_assembly
_atom_site_disorder_group
Tm1 Tm 0.21365(2) 0.15652(2) 0.26462(2) 0.01557(3) Uani 1 1 d . . . . .
Tm2 Tm 0.38411(2) 0.53899(2) 0.23517(2) 0.01571(3) Uani 1 1 d . . . . .
Si1 Si 0.00537(6) 0.38442(5) 0.38130(5) 0.02739(17) Uani 1 1 d . . . . .
Si2 Si 0.18736(7) 0.25539(5) 0.49827(4) 0.02680(17) Uani 1 1 d . . . . .
O1 O 0.20536(13) 0.38550(11) 0.36499(9) 0.0183(3) Uani 1 1 d . . . . .
O2 O 0.31058(13) 0.43135(11) 0.27083(9) 0.0186(3) Uani 1 1 d . . . . .
O3 O 0.27272(13) 0.27143(10) 0.24760(9) 0.0167(3) Uani 1 1 d . . . . .
O4 O 0.13398(13) 0.20486(11) 0.35214(9) 0.0186(3) Uani 1 1 d . . . . .
C1 C 0.25693(17) 0.37551(15) 0.30652(12) 0.0151(4) Uani 1 1 d . . . . .
C2 C 0.23843(17) 0.30476(15) 0.29669(12) 0.0147(4) Uani 1 1 d . . . . .
C3 C 0.16893(18) 0.26937(15) 0.34964(13) 0.0154(4) Uani 1 1 d . . . . .
C4 C 0.14286(19) 0.31866(16) 0.39695(13) 0.0193(5) Uani 1 1 d . . . . .
C5 C -0.0160(3) 0.4594(2) 0.4288(2) 0.0465(9) Uani 1 1 d . . . . .
H5A H -0.011159 0.425729 0.481954 0.070 Uiso 1 1 calc R U . . .
H5B H -0.083815 0.497200 0.415536 0.070 Uiso 1 1 calc R U . . .
H5C H 0.035918 0.494653 0.413814 0.070 Uiso 1 1 calc R U . . .
C6 C -0.0130(2) 0.45346(19) 0.28132(18) 0.0357(7) Uani 1 1 d . . . . .
H6A H 0.008798 0.507643 0.270047 0.054 Uiso 1 1 calc R U . . .
H6B H -0.085147 0.466167 0.267841 0.054 Uiso 1 1 calc R U . . .
H6C H 0.027863 0.422857 0.253499 0.054 Uiso 1 1 calc R U . . .
C7 C -0.0825(2) 0.3079(2) 0.41820(18) 0.0372(7) Uani 1 1 d . . . . .
H7A H -0.051383 0.253619 0.413618 0.056 Uiso 1 1 calc R U . . .
H7B H -0.147158 0.333473 0.390435 0.056 Uiso 1 1 calc R U . . .
H7C H -0.095208 0.296348 0.469955 0.056 Uiso 1 1 calc R U . . .
C8 C 0.2008(3) 0.3337(2) 0.53734(17) 0.0415(8) Uani 1 1 d . . . . .
H8A H 0.239296 0.375293 0.503602 0.062 Uiso 1 1 calc R U . . .
H8B H 0.237121 0.302261 0.584690 0.062 Uiso 1 1 calc R U . . .
H8C H 0.133027 0.364485 0.544220 0.062 Uiso 1 1 calc R U . . .
C9 C 0.0951(3) 0.1888(2) 0.55395(18) 0.0440(8) Uani 1 1 d . . . . .
H9A H 0.033143 0.226775 0.560710 0.066 Uiso 1 1 calc R U . . .
H9B H 0.126157 0.148748 0.601884 0.066 Uiso 1 1 calc R U . . .
H9C H 0.077798 0.155806 0.528429 0.066 Uiso 1 1 calc R U . . .
C10 C 0.3134(3) 0.18322(19) 0.50383(17) 0.0356(7) Uani 1 1 d . . . . .
H10A H 0.304637 0.131701 0.498109 0.053 Uiso 1 1 calc R U . . .
H10B H 0.345663 0.165917 0.551569 0.053 Uiso 1 1 calc R U . . .
H10C H 0.356604 0.213824 0.464760 0.053 Uiso 1 1 calc R U . . .
C11 C 0.5136(2) 0.56837(17) 0.31732(15) 0.0241(5) Uani 1 1 d . . . . .
C12 C 0.4831(2) 0.48864(17) 0.36453(14) 0.0222(5) Uani 1 1 d . . . . .
C13 C 0.3758(2) 0.51031(16) 0.37333(14) 0.0213(5) Uani 1 1 d . . . . .
H13 H 0.335185 0.469952 0.400914 0.026 Uiso 1 1 calc R U . . .
C14 C 0.3382(2) 0.60003(16) 0.33539(14) 0.0223(5) Uani 1 1 d . . . . .
C15 C 0.4222(2) 0.63411(17) 0.29939(15) 0.0244(5) Uani 1 1 d . . . . .
H15 H 0.418773 0.692986 0.267384 0.029 Uiso 1 1 calc R U . . .
C16 C 0.6193(2) 0.59197(19) 0.30054(17) 0.0308(6) Uani 1 1 d . . . . .
C17 C 0.6801(3) 0.5631(3) 0.3719(2) 0.0675(13) Uani 1 1 d . . . . .
H17A H 0.639190 0.586441 0.404601 0.101 Uiso 1 1 calc R U . . .
H17B H 0.743356 0.584610 0.360530 0.101 Uiso 1 1 calc R U . . .
H17C H 0.696370 0.499808 0.395927 0.101 Uiso 1 1 calc R U . . .
C18 C 0.6069(3) 0.6904(2) 0.2646(3) 0.0604(12) Uani 1 1 d . . . . .
H18A H 0.569377 0.713665 0.217973 0.091 Uiso 1 1 calc R U . . .
H18B H 0.674288 0.705051 0.255732 0.091 Uiso 1 1 calc R U . . .
H18C H 0.569056 0.715605 0.297237 0.091 Uiso 1 1 calc R U . . .
C19 C 0.6827(2) 0.5569(2) 0.2488(2) 0.0454(9) Uani 1 1 d . . . . .
H19A H 0.694645 0.493629 0.270539 0.068 Uiso 1 1 calc R U . . .
H19B H 0.748287 0.574770 0.240831 0.068 Uiso 1 1 calc R U . . .
H19C H 0.646108 0.579730 0.201856 0.068 Uiso 1 1 calc R U . . .
C20 C 0.5406(2) 0.39704(17) 0.41446(15) 0.0260(6) Uani 1 1 d . . . . .
C21 C 0.6424(2) 0.3625(2) 0.3878(2) 0.0454(9) Uani 1 1 d . . . . .
H21A H 0.631143 0.352155 0.344630 0.068 Uiso 1 1 calc R U . . .
H21B H 0.675953 0.308123 0.426757 0.068 Uiso 1 1 calc R U . . .
H21C H 0.685722 0.404828 0.374781 0.068 Uiso 1 1 calc R U . . .
C22 C 0.5560(4) 0.3950(2) 0.49056(19) 0.0558(11) Uani 1 1 d . . . . .
H22A H 0.602499 0.432656 0.486934 0.084 Uiso 1 1 calc R U . . .
H22B H 0.585244 0.335699 0.524474 0.084 Uiso 1 1 calc R U . . .
H22C H 0.490189 0.415389 0.508769 0.084 Uiso 1 1 calc R U . . .
C23 C 0.4754(2) 0.33094(19) 0.4260(2) 0.0392(8) Uani 1 1 d . . . . .
H23A H 0.412712 0.344272 0.450977 0.059 Uiso 1 1 calc R U . . .
H23B H 0.513729 0.272825 0.455980 0.059 Uiso 1 1 calc R U . . .
H23C H 0.458092 0.333401 0.378361 0.059 Uiso 1 1 calc R U . . .
C24 C 0.2285(2) 0.64717(17) 0.33581(15) 0.0259(6) Uani 1 1 d . . . . .
C25 C 0.1858(3) 0.6118(2) 0.41275(17) 0.0416(8) Uani 1 1 d . . . . .
H25A H 0.188162 0.549893 0.428761 0.062 Uiso 1 1 calc R U . . .
H25B H 0.115017 0.642330 0.412333 0.062 Uiso 1 1 calc R U . . .
H25C H 0.226750 0.620276 0.446609 0.062 Uiso 1 1 calc R U . . .
C26 C 0.2209(3) 0.7432(2) 0.3124(2) 0.0441(8) Uani 1 1 d . . . . .
H26A H 0.264420 0.752006 0.344620 0.066 Uiso 1 1 calc R U . . .
H26B H 0.150048 0.771203 0.315749 0.066 Uiso 1 1 calc R U . . .
H26C H 0.243395 0.768399 0.261722 0.066 Uiso 1 1 calc R U . . .
C27 C 0.1658(3) 0.6310(2) 0.2840(2) 0.0446(8) Uani 1 1 d . . . . .
H27A H 0.192811 0.653422 0.234375 0.067 Uiso 1 1 calc R U . . .
H27B H 0.094453 0.660423 0.283426 0.067 Uiso 1 1 calc R U . . .
H27C H 0.169951 0.568737 0.300903 0.067 Uiso 1 1 calc R U . . .
C28 C 0.3684(2) 0.67108(16) 0.09587(14) 0.0216(5) Uani 1 1 d . . . . .
C29 C 0.2944(2) 0.62109(16) 0.09950(13) 0.0205(5) Uani 1 1 d . . . . .
C30 C 0.35042(19) 0.53637(16) 0.11092(13) 0.0195(5) Uani 1 1 d . . . . .
H30 H 0.320740 0.489681 0.115564 0.023 Uiso 1 1 calc R U . . .
C31 C 0.45590(19) 0.53166(16) 0.11436(13) 0.0194(5) Uani 1 1 d . . . . .
C32 C 0.4659(2) 0.61350(16) 0.10773(14) 0.0217(5) Uani 1 1 d . . . . .
H32 H 0.528701 0.628370 0.110725 0.026 Uiso 1 1 calc R U . . .
C33 C 0.3605(2) 0.76988(17) 0.06462(16) 0.0283(6) Uani 1 1 d . . . . .
C34 C 0.3248(3) 0.80907(19) -0.01614(17) 0.0415(8) Uani 1 1 d . . . . .
H34A H 0.370393 0.779413 -0.042773 0.062 Uiso 1 1 calc R U . . .
H34B H 0.326252 0.870725 -0.038307 0.062 Uiso 1 1 calc R U . . .
H34C H 0.255177 0.802019 -0.018705 0.062 Uiso 1 1 calc R U . . .
C35 C 0.2927(3) 0.81516(18) 0.10844(17) 0.0363(7) Uani 1 1 d . . . . .
H35A H 0.284599 0.877905 0.081943 0.055 Uiso 1 1 calc R U . . .
H35B H 0.324530 0.796625 0.156572 0.055 Uiso 1 1 calc R U . . .
H35C H 0.225759 0.799945 0.114868 0.055 Uiso 1 1 calc R U . . .
C36 C 0.4661(3) 0.7903(2) 0.0639(2) 0.0420(8) Uani 1 1 d . . . . .
H36A H 0.511155 0.768474 0.031882 0.063 Uiso 1 1 calc R U . . .
H36B H 0.495182 0.762473 0.113786 0.063 Uiso 1 1 calc R U . . .
H36C H 0.459410 0.853007 0.045656 0.063 Uiso 1 1 calc R U . . .
C37 C 0.1797(2) 0.64243(18) 0.07904(14) 0.0250(5) Uani 1 1 d . . . . .
C38 C 0.1130(2) 0.7274(2) 0.07881(17) 0.0349(7) Uani 1 1 d . . . . .
H38A H 0.140261 0.776536 0.043977 0.052 Uiso 1 1 calc R U . . .
H38B H 0.113480 0.726632 0.128025 0.052 Uiso 1 1 calc R U . . .
H38C H 0.042914 0.733073 0.064272 0.052 Uiso 1 1 calc R U . . .
C39 C 0.1740(2) 0.6459(2) 0.00100(16) 0.0371(7) Uani 1 1 d . . . . .
H39A H 0.102632 0.663292 -0.015600 0.056 Uiso 1 1 calc R U . . .
H39B H 0.203567 0.588602 0.001613 0.056 Uiso 1 1 calc R U . . .
H39C H 0.212253 0.687871 -0.032505 0.056 Uiso 1 1 calc R U . . .
C40 C 0.1278(2) 0.57045(19) 0.13163(16) 0.0287(6) Uani 1 1 d . . . . .
H40A H 0.128073 0.569035 0.181065 0.043 Uiso 1 1 calc R U . . .
H40B H 0.164825 0.514667 0.132348 0.043 Uiso 1 1 calc R U . . .
H40C H 0.057247 0.581689 0.115045 0.043 Uiso 1 1 calc R U . . .
C41 C 0.5410(2) 0.45193(16) 0.12926(14) 0.0214(5) Uani 1 1 d . . . . .
C42 C 0.5162(2) 0.39445(18) 0.09447(16) 0.0299(6) Uani 1 1 d . . . . .
H42A H 0.570983 0.342738 0.106419 0.045 Uiso 1 1 calc R U . . .
H42B H 0.510135 0.426557 0.041149 0.045 Uiso 1 1 calc R U . . .
H42C H 0.451748 0.377287 0.113589 0.045 Uiso 1 1 calc R U . . .
C43 C 0.5519(2) 0.40085(17) 0.21258(15) 0.0260(6) Uani 1 1 d . . . . .
H43A H 0.611360 0.352813 0.224010 0.039 Uiso 1 1 calc R U . . .
H43B H 0.490429 0.378045 0.231426 0.039 Uiso 1 1 calc R U . . .
H43C H 0.560908 0.439049 0.235534 0.039 Uiso 1 1 calc R U . . .
C44 C 0.6425(2) 0.47758(19) 0.09887(17) 0.0321(6) Uani 1 1 d . . . . .
H44A H 0.660636 0.512589 0.122075 0.048 Uiso 1 1 calc R U . . .
H44B H 0.635525 0.511174 0.045753 0.048 Uiso 1 1 calc R U . . .
H44C H 0.696066 0.425332 0.109398 0.048 Uiso 1 1 calc R U . . .
C45 C 0.06517(19) 0.26488(16) 0.17049(13) 0.0189(5) Uani 1 1 d . . . . .
H45 H 0.048197 0.319219 0.173985 0.023 Uiso 1 1 calc R U . . .
C46 C 0.01335(19) 0.19564(17) 0.20711(13) 0.0208(5) Uani 1 1 d . . . . .
C47 C 0.0646(2) 0.12548(16) 0.18819(14) 0.0222(5) Uani 1 1 d . . . . .
C48 C 0.1464(2) 0.15432(17) 0.14199(14) 0.0222(5) Uani 1 1 d . . . . .
H48 H 0.195001 0.120082 0.122908 0.027 Uiso 1 1 calc R U . . .
C49 C 0.1448(2) 0.24109(16) 0.12856(13) 0.0198(5) Uani 1 1 d . . . . .
C50 C -0.0864(2) 0.21029(18) 0.24810(15) 0.0260(6) Uani 1 1 d . . . . .
C51 C -0.1074(2) 0.3003(2) 0.24925(17) 0.0341(7) Uani 1 1 d . . . . .
H51A H -0.049976 0.305533 0.273261 0.051 Uiso 1 1 calc R U . . .
H51B H -0.169822 0.308266 0.276341 0.051 Uiso 1 1 calc R U . . .
H51C H -0.115762 0.344453 0.198893 0.051 Uiso 1 1 calc R U . . .
C52 C -0.0825(2) 0.1450(2) 0.32875(15) 0.0320(6) Uani 1 1 d . . . . .
H52A H -0.070956 0.086290 0.330868 0.048 Uiso 1 1 calc R U . . .
H52B H -0.147275 0.157621 0.351933 0.048 Uiso 1 1 calc R U . . .
H52C H -0.026745 0.149679 0.354729 0.048 Uiso 1 1 calc R U . . .
C53 C -0.1800(2) 0.2095(2) 0.20889(18) 0.0395(8) Uani 1 1 d . . . . .
H53A H -0.184070 0.253007 0.158284 0.059 Uiso 1 1 calc R U . . .
H53B H -0.241934 0.222842 0.234629 0.059 Uiso 1 1 calc R U . . .
H53C H -0.173635 0.152222 0.208782 0.059 Uiso 1 1 calc R U . . .
C54 C 0.0278(2) 0.04802(18) 0.18615(15) 0.0291(6) Uani 1 1 d . . . . .
C55 C -0.0337(3) -0.0015(2) 0.25150(17) 0.0424(8) Uani 1 1 d . . . . .
H55A H -0.052267 -0.048579 0.243487 0.064 Uiso 1 1 calc R U . . .
H55B H -0.095681 0.037992 0.256111 0.064 Uiso 1 1 calc R U . . .
H55C H 0.007785 -0.025613 0.296531 0.064 Uiso 1 1 calc R U . . .
C56 C -0.0379(3) 0.0835(2) 0.11530(17) 0.0378(7) Uani 1 1 d . . . . .
H56A H 0.003194 0.109306 0.072647 0.057 Uiso 1 1 calc R U . . .
H56B H -0.096729 0.127562 0.117095 0.057 Uiso 1 1 calc R U . . .
H56C H -0.061695 0.036158 0.111338 0.057 Uiso 1 1 calc R U . . .
C57 C 0.1174(3) -0.02040(19) 0.17908(19) 0.0408(8) Uani 1 1 d . . . . .
H57A H 0.161196 -0.045652 0.223073 0.061 Uiso 1 1 calc R U . . .
H57B H 0.157028 0.006701 0.135925 0.061 Uiso 1 1 calc R U . . .
H57C H 0.091219 -0.065921 0.173722 0.061 Uiso 1 1 calc R U . . .
C58 C 0.2045(2) 0.30053(17) 0.06969(14) 0.0236(5) Uani 1 1 d . . . . .
C59 C 0.1913(2) 0.38685(18) 0.07692(16) 0.0311(6) Uani 1 1 d . . . . .
H59A H 0.231078 0.423780 0.039296 0.047 Uiso 1 1 calc R U . . .
H59B H 0.215349 0.376181 0.125588 0.047 Uiso 1 1 calc R U . . .
H59C H 0.119108 0.415716 0.070490 0.047 Uiso 1 1 calc R U . . .
C60 C 0.1624(3) 0.3175(2) -0.00548(16) 0.0402(8) Uani 1 1 d . . . . .
H60A H 0.089956 0.345559 -0.009739 0.060 Uiso 1 1 calc R U . . .
H60B H 0.170351 0.262587 -0.010349 0.060 Uiso 1 1 calc R U . . .
H60C H 0.199966 0.355348 -0.044301 0.060 Uiso 1 1 calc R U . . .
C61 C 0.3184(2) 0.2589(2) 0.07518(18) 0.0367(7) Uani 1 1 d . . . . .
H61A H 0.354534 0.297891 0.036163 0.055 Uiso 1 1 calc R U . . .
H61B H 0.327769 0.204063 0.069922 0.055 Uiso 1 1 calc R U . . .
H61C H 0.345643 0.248167 0.122977 0.055 Uiso 1 1 calc R U . . .
C62 C 0.4149(2) 0.07190(16) 0.31394(15) 0.0220(5) Uani 1 1 d . . . . .
C63 C 0.3887(2) 0.02595(16) 0.27435(15) 0.0234(5) Uani 1 1 d . . . . .
C64 C 0.3051(2) -0.01166(16) 0.31256(14) 0.0227(5) Uani 1 1 d . . . . .
H64 H 0.270756 -0.044429 0.297751 0.027 Uiso 1 1 calc R U . . .
C65 C 0.2812(2) 0.00656(16) 0.37463(14) 0.0220(5) Uani 1 1 d . . . . .
C66 C 0.3468(2) 0.06029(16) 0.37348(14) 0.0212(5) Uani 1 1 d . . . . .
H66 H 0.345598 0.085270 0.407873 0.025 Uiso 1 1 calc R U . . .
C67 C 0.5041(2) 0.11651(17) 0.30776(16) 0.0256(6) Uani 1 1 d . . . . .
C68 C 0.5117(2) 0.18954(19) 0.23223(17) 0.0339(7) Uani 1 1 d . . . . .
H68A H 0.451352 0.236459 0.223231 0.051 Uiso 1 1 calc R U . . .
H68B H 0.515372 0.167194 0.194204 0.051 Uiso 1 1 calc R U . . .
H68C H 0.573058 0.211525 0.231090 0.051 Uiso 1 1 calc R U . . .
C69 C 0.4922(2) 0.1598(2) 0.36147(18) 0.0349(7) Uani 1 1 d . . . . .
H69A H 0.493940 0.115789 0.411749 0.052 Uiso 1 1 calc R U . . .
H69B H 0.426861 0.201513 0.351938 0.052 Uiso 1 1 calc R U . . .
H69C H 0.548001 0.189835 0.355219 0.052 Uiso 1 1 calc R U . . .
C70 C 0.6054(2) 0.0488(2) 0.3293(2) 0.0418(8) Uani 1 1 d . . . . .
H70A H 0.660459 0.076859 0.330527 0.063 Uiso 1 1 calc R U . . .
H70B H 0.620756 0.023332 0.293184 0.063 Uiso 1 1 calc R U . . .
H70C H 0.599332 0.003346 0.377815 0.063 Uiso 1 1 calc R U . . .
C71 C 0.4507(2) -0.01218(18) 0.22255(17) 0.0315(6) Uani 1 1 d . . . . .
C72 C 0.5175(3) 0.0427(2) 0.1657(2) 0.0446(8) Uani 1 1 d . . . . .
H72A H 0.553097 0.010922 0.137142 0.067 Uiso 1 1 calc R U . . .
H72B H 0.567608 0.055231 0.190797 0.067 Uiso 1 1 calc R U . . .
H72C H 0.474569 0.097043 0.132848 0.067 Uiso 1 1 calc R U . . .
C73 C 0.5222(3) -0.0979(2) 0.2728(2) 0.0552(10) Uani 1 1 d . . . . .
H73A H 0.481037 -0.136950 0.306647 0.083 Uiso 1 1 calc R U . . .
H73B H 0.568143 -0.085163 0.300816 0.083 Uiso 1 1 calc R U . . .
H73C H 0.562402 -0.125363 0.242528 0.083 Uiso 1 1 calc R U . . .
C74 C 0.3825(3) -0.0361(3) 0.1800(2) 0.0524(10) Uani 1 1 d . . . . .
H74A H 0.331595 0.015272 0.151292 0.079 Uiso 1 1 calc R U . . .
H74B H 0.347838 -0.080483 0.214428 0.079 Uiso 1 1 calc R U . . .
H74C H 0.424050 -0.058613 0.147020 0.079 Uiso 1 1 calc R U . . .
C75 C 0.2197(2) -0.04077(17) 0.43941(15) 0.0256(6) Uani 1 1 d . . . . .
C76 C 0.2907(3) -0.1242(2) 0.4877(2) 0.0575(11) Uani 1 1 d . . . . .
H76A H 0.318121 -0.158006 0.458978 0.086 Uiso 1 1 calc R U . . .
H76B H 0.252727 -0.157793 0.529102 0.086 Uiso 1 1 calc R U . . .
H76C H 0.346895 -0.110442 0.506125 0.086 Uiso 1 1 calc R U . . .
C77 C 0.1292(3) -0.0629(3) 0.4151(2) 0.0508(9) Uani 1 1 d . . . . .
H77A H 0.083288 -0.009527 0.383714 0.076 Uiso 1 1 calc R U . . .
H77B H 0.092542 -0.094638 0.458315 0.076 Uiso 1 1 calc R U . . .
H77C H 0.153663 -0.098865 0.387727 0.076 Uiso 1 1 calc R U . . .
C78 C 0.1784(3) 0.0109(2) 0.48519(18) 0.0468(9) Uani 1 1 d . . . . .
H78A H 0.235420 0.019969 0.506819 0.070 Uiso 1 1 calc R U . . .
H78B H 0.136206 -0.020993 0.524326 0.070 Uiso 1 1 calc R U . . .
H78C H 0.137067 0.067058 0.453822 0.070 Uiso 1 1 calc R U . . .

loop_
_atom_site_aniso_label
_atom_site_aniso_U_11
_atom_site_aniso_U_22
_atom_site_aniso_U_33
_atom_site_aniso_U_23
_atom_site_aniso_U_13
_atom_site_aniso_U_12
Tm1 0.01894(6) 0.01287(5) 0.01594(5) -0.00577(4) 0.00065(4) -0.00559(4)
Tm2 0.01812(5) 0.01377(5) 0.01667(5) -0.00619(4) 0.00229(4) -0.00678(4)
Si1 0.0235(4) 0.0273(4) 0.0363(4) -0.0178(3) 0.0129(3) -0.0094(3)
Si2 0.0422(5) 0.0270(4) 0.0172(3) -0.0099(3) 0.0070(3) -0.0193(3)
O1 0.0216(9) 0.0184(8) 0.0194(8) -0.0105(7) 0.0072(7) -0.0096(7)
O2 0.0209(9) 0.0166(8) 0.0201(9) -0.0069(7) 0.0045(7) -0.0100(7)
O3 0.0194(8) 0.0154(8) 0.0177(8) -0.0084(7) 0.0031(7) -0.0062(7)
O4 0.0219(9) 0.0161(8) 0.0192(8) -0.0069(7) 0.0041(7) -0.0086(7)
C1 0.0141(11) 0.0153(11) 0.0149(11) -0.0049(9) -0.0001(9) -0.0036(9)
C2 0.0147(11) 0.0151(11) 0.0146(11) -0.0060(9) 0.0002(9) -0.0034(9)
C3 0.0162(11) 0.0149(11) 0.0151(11) -0.0057(9) 0.0014(9) -0.0044(9)
C4 0.0234(12) 0.0195(12) 0.0197(12) -0.0101(10) 0.0095(10) -0.0124(10)
C5 0.0430(19) 0.046(2) 0.066(2) -0.0394(19) 0.0205(18) -0.0121(16)
C6 0.0273(15) 0.0270(15) 0.0456(18) -0.0081(13) 0.0028(13) -0.0055(12)
C7 0.0278(15) 0.0468(19) 0.0423(18) -0.0202(15) 0.0144(13) -0.0183(14)
C8 0.068(2) 0.0426(18) 0.0281(16) -0.0219(14) 0.0078(15) -0.0260(17)
C9 0.060(2) 0.047(2) 0.0294(16) -0.0126(15) 0.0175(16) -0.0316(18)
C10 0.0483(19) 0.0285(15) 0.0297(15) -0.0078(12) -0.0063(14) -0.0131(14)
C11 0.0276(14) 0.0214(13) 0.0303(14) -0.0148(11) -0.0019(11) -0.0092(11)
C12 0.0249(13) 0.0212(12) 0.0240(13) -0.0119(11) -0.0030(10) -0.0050(10)
C13 0.0260(13) 0.0214(12) 0.0205(12) -0.0108(10) 0.0016(10) -0.0085(10)
C14 0.0294(14) 0.0194(12) 0.0209(12) -0.0114(10) 0.0015(10) -0.0045(10)
C15 0.0312(14) 0.0165(12) 0.0286(14) -0.0114(11) -0.0001(11) -0.0066(11)
C16 0.0258(14) 0.0279(14) 0.0434(17) -0.0153(13) -0.0025(12) -0.0119(12)
C17 0.064(3) 0.090(3) 0.063(3) -0.025(2) -0.014(2) -0.050(3)
C18 0.042(2) 0.0319(18) 0.109(4) -0.024(2) 0.009(2) -0.0215(16)
C19 0.0268(16) 0.046(2) 0.074(3) -0.0312(19) 0.0101(16) -0.0181(15)
C20 0.0285(14) 0.0201(13) 0.0288(14) -0.0081(11) -0.0082(11) -0.0049(11)
C21 0.0296(17) 0.0301(17) 0.056(2) -0.0009(15) -0.0051(15) 0.0040(13)
C22 0.097(3) 0.0340(18) 0.0329(18) -0.0080(15) -0.024(2) -0.009(2)
C23 0.0342(17) 0.0208(14) 0.058(2) -0.0098(14) -0.0091(15) -0.0054(12)
C24 0.0305(14) 0.0217(13) 0.0251(14) -0.0112(11) 0.0057(11) -0.0035(11)
C25 0.0436(19) 0.0404(18) 0.0348(17) -0.0144(15) 0.0143(15) -0.0035(15)
C26 0.047(2) 0.0251(15) 0.053(2) -0.0163(15) 0.0189(17) 0.0006(14)
C27 0.0333(17) 0.055(2) 0.050(2) -0.0315(18) -0.0083(15) 0.0059(16)
C28 0.0290(14) 0.0166(12) 0.0176(12) -0.0054(10) 0.0059(10) -0.0064(10)
C29 0.0243(13) 0.0203(12) 0.0153(11) -0.0059(10) 0.0030(10) -0.0049(10)
C30 0.0244(13) 0.0189(12) 0.0159(11) -0.0070(9) 0.0037(10) -0.0071(10)
C31 0.0225(12) 0.0181(12) 0.0190(12) -0.0086(10) 0.0050(10) -0.0060(10)
C32 0.0224(13) 0.0194(12) 0.0236(13) -0.0083(10) 0.0077(10) -0.0082(10)
C33 0.0357(16) 0.0152(12) 0.0291(15) -0.0052(11) 0.0107(12) -0.0069(11)
C34 0.060(2) 0.0216(14) 0.0300(16) -0.0001(12) 0.0093(15) -0.0068(14)
C35 0.0486(19) 0.0199(14) 0.0379(17) -0.0117(13) 0.0105(14) -0.0054(13)
C36 0.0457(19) 0.0218(14) 0.058(2) -0.0136(15) 0.0148(16) -0.0167(14)
C37 0.0221(13) 0.0292(14) 0.0201(13) -0.0085(11) -0.0023(10) -0.0006(11)
C38 0.0312(16) 0.0334(16) 0.0321(16) -0.0090(13) 0.0005(13) 0.0002(13)
C39 0.0357(17) 0.0481(19) 0.0247(15) -0.0142(14) -0.0037(13) -0.0028(14)
C40 0.0227(13) 0.0352(15) 0.0293(15) -0.0149(12) 0.0019(11) -0.0052(12)
C41 0.0224(13) 0.0175(12) 0.0235(13) -0.0088(10) 0.0067(10) -0.0037(10)
C42 0.0407(17) 0.0208(13) 0.0296(15) -0.0133(12) 0.0028(13) -0.0036(12)
C43 0.0277(14) 0.0218(13) 0.0273(14) -0.0108(11) 0.0041(11) -0.0023(11)
C44 0.0268(15) 0.0305(15) 0.0388(17) -0.0156(13) 0.0124(13) -0.0067(12)
C45 0.0204(12) 0.0201(12) 0.0166(12) -0.0061(10) 0.0000(9) -0.0073(10)
C46 0.0221(12) 0.0236(13) 0.0156(12) -0.0036(10) -0.0010(10) -0.0108(10)
C47 0.0284(14) 0.0209(12) 0.0185(12) -0.0058(10) -0.0033(10) -0.0104(11)
C48 0.0304(14) 0.0221(12) 0.0175(12) -0.0101(10) 0.0000(10) -0.0080(11)
C49 0.0240(13) 0.0186(12) 0.0182(12) -0.0069(10) 0.0010(10) -0.0082(10)
C50 0.0204(13) 0.0297(14) 0.0226(13) -0.0033(11) 0.0006(10) -0.0097(11)
C51 0.0243(14) 0.0361(16) 0.0352(16) -0.0101(13) 0.0077(12) -0.0042(12)
C52 0.0315(15) 0.0373(16) 0.0239(14) -0.0062(12) 0.0060(12) -0.0148(13)
C53 0.0249(15) 0.055(2) 0.0341(17) -0.0107(15) -0.0019(13) -0.0125(14)
C54 0.0401(16) 0.0218(13) 0.0269(14) -0.0060(11) -0.0060(12) -0.0151(12)
C55 0.062(2) 0.0331(17) 0.0345(17) -0.0056(14) -0.0035(16) -0.0303(16)
C56 0.0494(19) 0.0366(17) 0.0322(16) -0.0118(14) -0.0110(14) -0.0189(15)
C57 0.053(2) 0.0241(15) 0.051(2) -0.0169(14) -0.0094(16) -0.0128(14)
C58 0.0271(14) 0.0257(13) 0.0191(12) -0.0075(10) 0.0054(10) -0.0122(11)
C59 0.0415(17) 0.0232(14) 0.0291(15) -0.0067(12) 0.0091(13) -0.0185(13)
C60 0.055(2) 0.0479(19) 0.0184(14) -0.0068(13) 0.0013(14) -0.0258(17)
C61 0.0306(16) 0.0410(18) 0.0378(17) -0.0146(14) 0.0122(13) -0.0127(14)
C62 0.0219(13) 0.0146(11) 0.0273(13) -0.0061(10) -0.0024(10) -0.0034(10)
C63 0.0233(13) 0.0158(12) 0.0293(14) -0.0087(10) 0.0023(11) -0.0024(10)
C64 0.0260(13) 0.0135(11) 0.0280(14) -0.0071(10) -0.0009(11) -0.0053(10)
C65 0.0245(13) 0.0157(11) 0.0232(13) -0.0042(10) -0.0009(10) -0.0061(10)
C66 0.0262(13) 0.0150(11) 0.0209(12) -0.0051(10) -0.0031(10) -0.0048(10)
C67 0.0212(13) 0.0188(12) 0.0331(15) -0.0060(11) -0.0025(11) -0.0051(10)
C68 0.0279(15) 0.0271(15) 0.0442(18) -0.0085(13) 0.0027(13) -0.0137(12)
C69 0.0297(15) 0.0326(16) 0.0491(19) -0.0196(14) -0.0048(14) -0.0118(13)
C70 0.0260(15) 0.0284(16) 0.066(2) -0.0151(16) -0.0116(15) 0.0005(13)
C71 0.0322(15) 0.0238(14) 0.0427(17) -0.0187(13) 0.0097(13) -0.0063(12)
C72 0.049(2) 0.0372(18) 0.051(2) -0.0248(16) 0.0203(17) -0.0087(15)
C73 0.058(2) 0.0292(18) 0.075(3) -0.0255(18) 0.014(2) 0.0008(16)
C74 0.052(2) 0.065(2) 0.067(3) -0.053(2) 0.0202(19) -0.0208(19)
C75 0.0314(15) 0.0179(12) 0.0227(13) -0.0013(10) -0.0003(11) -0.0090(11)
C76 0.059(2) 0.0338(19) 0.044(2) 0.0131(16) 0.0041(18) 0.0016(17)
C77 0.049(2) 0.065(2) 0.045(2) -0.0191(18) 0.0099(17) -0.0335(19)
C78 0.073(3) 0.0320(17) 0.0336(17) -0.0092(14) 0.0213(17) -0.0225(17)

loop_
_atom_type_symbol
_atom_type_description
_atom_type_scat_dispersion_real
_atom_type_scat_dispersion_imag
_atom_type_scat_source
C C 0.0033 0.0016 'International Tables Vol C Tables 4.2.6.8 and 6.1.1.4'
H H 0.0000 0.0000 'International Tables Vol C Tables 4.2.6.8 and 6.1.1.4'
O O 0.0106 0.0060 'International Tables Vol C Tables 4.2.6.8 and 6.1.1.4'
Si Si 0.0817 0.0704 'International Tables Vol C Tables 4.2.6.8 and 6.1.1.4'
Tm Tm -0.3139 5.2483 'International Tables Vol C Tables 4.2.6.8 and 6.1.1.4'

loop_
_geom_angle_atom_site_label_1
_geom_angle_atom_site_label_2
_geom_angle_atom_site_label_3
_geom_angle
_geom_angle_site_symmetry_1
_geom_angle_site_symmetry_3
_geom_angle_publ_flag
O3 Tm1 O4 74.78(6) . . ?
O3 Tm1 C45 86.28(7) . . ?
O3 Tm1 C46 113.77(7) . . ?
O3 Tm1 C47 133.53(7) . . ?
O3 Tm1 C48 114.94(7) . . ?
O3 Tm1 C49 86.13(7) . . ?
O3 Tm1 C62 82.21(7) . . ?
O3 Tm1 C63 105.24(7) . . ?
O3 Tm1 C64 131.53(7) . . ?
O3 Tm1 C65 121.07(7) . . ?
O3 Tm1 C66 90.42(7) . . ?
O4 Tm1 C45 88.27(7) . . ?
O4 Tm1 C46 84.77(7) . . ?
O4 Tm1 C47 109.91(7) . . ?
O4 Tm1 C48 133.31(7) . . ?
O4 Tm1 C49 117.73(7) . . ?
O4 Tm1 C62 107.62(7) . . ?
O4 Tm1 C63 131.33(7) . . ?
O4 Tm1 C64 116.96(7) . . ?
O4 Tm1 C65 87.02(7) . . ?
O4 Tm1 C66 82.19(7) . . ?
C45 Tm1 C46 29.91(7) . . ?
C45 Tm1 C47 48.90(7) . . ?
C45 Tm1 C48 49.74(8) . . ?
C45 Tm1 C62 157.02(8) . . ?
C45 Tm1 C63 140.26(8) . . ?
C45 Tm1 C64 137.38(8) . . ?
C46 Tm1 C47 29.13(7) . . ?
C48 Tm1 C46 48.86(8) . . ?
C48 Tm1 C47 29.38(7) . . ?
C48 Tm1 C62 118.77(8) . . ?
C48 Tm1 C63 91.89(8) . . ?
C49 Tm1 C45 30.83(8) . . ?
C49 Tm1 C46 50.17(7) . . ?
C49 Tm1 C47 49.79(7) . . ?
C49 Tm1 C48 30.73(7) . . ?
C49 Tm1 C62 127.96(8) . . ?
C49 Tm1 C63 110.74(8) . . ?
C49 Tm1 C64 119.72(8) . . ?
C49 Tm1 C65 148.43(8) . . ?
C49 Tm1 C66 157.85(8) . . ?
C62 Tm1 C46 162.34(7) . . ?
C62 Tm1 C47 133.59(8) . . ?
C62 Tm1 C63 29.57(7) . . ?
C63 Tm1 C46 133.15(8) . . ?
C63 Tm1 C47 104.10(8) . . ?
C64 Tm1 C46 114.06(8) . . ?
C64 Tm1 C47 89.01(8) . . ?
C64 Tm1 C48 91.12(8) . . ?
C64 Tm1 C62 49.36(7) . . ?
C64 Tm1 C63 29.99(7) . . ?
C65 Tm1 C45 149.69(8) . . ?
C65 Tm1 C46 119.78(7) . . ?
C65 Tm1 C47 105.40(7) . . ?
C65 Tm1 C48 117.91(8) . . ?
C65 Tm1 C62 50.58(8) . . ?
C65 Tm1 C63 50.33(8) . . ?
C65 Tm1 C64 30.47(8) . . ?
C65 Tm1 C66 31.00(7) . . ?
C66 Tm1 C45 170.42(8) . . ?
C66 Tm1 C46 148.30(7) . . ?
C66 Tm1 C47 135.83(7) . . ?
C66 Tm1 C48 139.32(8) . . ?
C66 Tm1 C62 30.00(8) . . ?
C66 Tm1 C63 49.32(8) . . ?
C66 Tm1 C64 49.70(8) . . ?
O2 Tm2 C11 126.34(7) . . ?
O2 Tm2 C12 95.57(7) . . ?
O2 Tm2 C13 82.89(7) . . ?
O2 Tm2 C14 103.71(7) . . ?
O2 Tm2 C15 132.89(7) . . ?
O2 Tm2 C28 125.72(7) . . ?
O2 Tm2 C29 95.66(7) . . ?
O2 Tm2 C30 79.43(7) . . ?
O2 Tm2 C31 97.98(7) . . ?
O2 Tm2 C32 128.22(7) . . ?
C11 Tm2 C28 107.92(8) . . ?
C12 Tm2 C11 30.78(8) . . ?
C12 Tm2 C28 138.68(8) . . ?
C12 Tm2 C29 168.32(8) . . ?
C13 Tm2 C11 51.02(8) . . ?
C13 Tm2 C12 30.99(8) . . ?
C13 Tm2 C14 31.46(8) . . ?
C13 Tm2 C15 50.99(8) . . ?
C13 Tm2 C28 142.33(8) . . ?
C13 Tm2 C29 148.62(8) . . ?
C13 Tm2 C32 147.16(8) . . ?
C14 Tm2 C11 51.73(8) . . ?
C14 Tm2 C12 51.91(8) . . ?
C14 Tm2 C15 31.18(8) . . ?
C14 Tm2 C28 111.29(8) . . ?
C14 Tm2 C29 121.79(8) . . ?
C14 Tm2 C32 126.83(8) . . ?
C15 Tm2 C11 30.84(8) . . ?
C15 Tm2 C12 50.96(8) . . ?
C15 Tm2 C28 94.18(8) . . ?
C15 Tm2 C29 118.03(8) . . ?
C15 Tm2 C32 98.89(8) . . ?
C29 Tm2 C11 137.90(8) . . ?
C29 Tm2 C28 30.38(7) . . ?
C30 Tm2 C11 146.55(8) . . ?
C30 Tm2 C12 156.29(8) . . ?
C30 Tm2 C13 161.66(8) . . ?
C30 Tm2 C14 151.80(8) . . ?
C30 Tm2 C15 144.82(8) . . ?
C30 Tm2 C28 50.67(8) . . ?
C30 Tm2 C29 31.09(7) . . ?
C30 Tm2 C32 51.18(8) . . ?
C31 Tm2 C11 115.90(8) . . ?
C31 Tm2 C12 129.05(8) . . ?
C31 Tm2 C13 159.26(8) . . ?
C31 Tm2 C14 158.12(8) . . ?
C31 Tm2 C15 128.34(8) . . ?
C31 Tm2 C28 51.50(8) . . ?
C31 Tm2 C29 52.10(8) . . ?
C31 Tm2 C30 31.70(8) . . ?
C31 Tm2 C32 31.39(7) . . ?
C32 Tm2 C11 96.74(8) . . ?
C32 Tm2 C12 122.65(8) . . ?
C32 Tm2 C28 30.53(8) . . ?
C32 Tm2 C29 50.85(8) . . ?
C5 Si1 C4 110.60(14) . . ?
C6 Si1 C4 107.68(12) . . ?
C6 Si1 C5 106.64(16) . . ?
C6 Si1 C7 113.79(15) . . ?
C7 Si1 C4 108.45(13) . . ?
C7 Si1 C5 109.67(15) . . ?
C8 Si2 C4 109.08(13) . . ?
C9 Si2 C4 111.61(14) . . ?
C9 Si2 C8 109.33(15) . . ?
C10 Si2 C4 109.67(13) . . ?
C10 Si2 C8 108.24(16) . . ?
C10 Si2 C9 108.85(16) . . ?
C1 O1 C4 108.90(17) . . ?
C1 O2 Tm2 163.08(16) . . ?
C2 O3 Tm1 112.88(13) . . ?
C3 O4 Tm1 109.86(14) . . ?
O1 C1 C2 111.66(19) . . ?
O2 C1 O1 116.3(2) . . ?
O2 C1 C2 132.0(2) . . ?
O3 C2 Tm1 42.73(10) . . ?
O3 C2 C1 131.9(2) . . ?
O3 C2 C3 120.8(2) . . ?
C1 C2 Tm1 174.58(17) . . ?
C3 C2 Tm1 78.14(13) . . ?
C3 C2 C1 107.3(2) . . ?
O4 C3 C2 121.4(2) . . ?
O4 C3 C4 128.5(2) . . ?
C2 C3 C4 110.0(2) . . ?
Si1 C4 Si2 115.49(12) . . ?
O1 C4 Si1 103.75(15) . . ?
O1 C4 Si2 105.42(15) . . ?
O1 C4 C3 102.10(18) . . ?
C3 C4 Si1 112.49(17) . . ?
C3 C4 Si2 115.55(17) . . ?
Si1 C5 H5A 109.5 . . ?
Si1 C5 H5B 109.5 . . ?
Si1 C5 H5C 109.5 . . ?
H5A C5 H5B 109.5 . . ?
H5A C5 H5C 109.5 . . ?
H5B C5 H5C 109.5 . . ?
Si1 C6 H6A 109.5 . . ?
Si1 C6 H6B 109.5 . . ?
Si1 C6 H6C 109.5 . . ?
H6A C6 H6B 109.5 . . ?
H6A C6 H6C 109.5 . . ?
H6B C6 H6C 109.5 . . ?
Si1 C7 H7A 109.5 . . ?
Si1 C7 H7B 109.5 . . ?
Si1 C7 H7C 109.5 . . ?
H7A C7 H7B 109.5 . . ?
H7A C7 H7C 109.5 . . ?
H7B C7 H7C 109.5 . . ?
Si2 C8 H8A 109.5 . . ?
Si2 C8 H8B 109.5 . . ?
Si2 C8 H8C 109.5 . . ?
H8A C8 H8B 109.5 . . ?
H8A C8 H8C 109.5 . . ?
H8B C8 H8C 109.5 . . ?
Si2 C9 H9A 109.5 . . ?
Si2 C9 H9B 109.5 . . ?
Si2 C9 H9C 109.5 . . ?
H9A C9 H9B 109.5 . . ?
H9A C9 H9C 109.5 . . ?
H9B C9 H9C 109.5 . . ?
Si2 C10 H10A 109.5 . . ?
Si2 C10 H10B 109.5 . . ?
Si2 C10 H10C 109.5 . . ?
H10A C10 H10B 109.5 . . ?
H10A C10 H10C 109.5 . . ?
H10B C10 H10C 109.5 . . ?
C12 C11 Tm2 73.63(14) . . ?
C12 C11 C16 131.7(2) . . ?
C15 C11 Tm2 69.84(14) . . ?
C15 C11 C12 105.8(2) . . ?
C15 C11 C16 121.0(2) . . ?
C16 C11 Tm2 131.39(19) . . ?
C11 C12 Tm2 75.59(15) . . ?
C11 C12 C20 134.6(2) . . ?
C13 C12 Tm2 69.92(14) . . ?
C13 C12 C11 106.6(2) . . ?
C13 C12 C20 117.6(2) . . ?
C20 C12 Tm2 128.01(16) . . ?
Tm2 C13 H13 113.6 . . ?
C12 C13 Tm2 79.09(15) . . ?
C12 C13 H13 124.7 . . ?
C14 C13 Tm2 74.58(14) . . ?
C14 C13 C12 110.6(2) . . ?
C14 C13 H13 124.7 . . ?
C13 C14 Tm2 73.96(14) . . ?
C13 C14 C24 125.3(2) . . ?
C15 C14 Tm2 74.93(15) . . ?
C15 C14 C13 105.8(2) . . ?
C15 C14 C24 128.8(2) . . ?
C24 C14 Tm2 116.78(17) . . ?
Tm2 C15 H15 114.1 . . ?
C11 C15 Tm2 79.32(14) . . ?
C11 C15 H15 124.5 . . ?
C14 C15 Tm2 73.89(14) . . ?
C14 C15 C11 111.0(2) . . ?
C14 C15 H15 124.5 . . ?
C17 C16 C11 110.6(3) . . ?
C18 C16 C11 109.9(3) . . ?
C18 C16 C17 104.7(3) . . ?
C19 C16 C11 114.5(2) . . ?
C19 C16 C17 109.9(3) . . ?
C19 C16 C18 106.7(3) . . ?
C16 C17 H17A 109.5 . . ?
C16 C17 H17B 109.5 . . ?
C16 C17 H17C 109.5 . . ?
H17A C17 H17B 109.5 . . ?
H17A C17 H17C 109.5 . . ?
H17B C17 H17C 109.5 . . ?
C16 C18 H18A 109.5 . . ?
C16 C18 H18B 109.5 . . ?
C16 C18 H18C 109.5 . . ?
H18A C18 H18B 109.5 . . ?
H18A C18 H18C 109.5 . . ?
H18B C18 H18C 109.5 . . ?
C16 C19 H19A 109.5 . . ?
C16 C19 H19B 109.5 . . ?
C16 C19 H19C 109.5 . . ?
H19A C19 H19B 109.5 . . ?
H19A C19 H19C 109.5 . . ?
H19B C19 H19C 109.5 . . ?
C21 C20 C12 117.0(2) . . ?
C21 C20 C22 109.1(3) . . ?
C21 C20 C23 105.4(2) . . ?
C22 C20 C12 108.5(2) . . ?
C23 C20 C12 110.1(2) . . ?
C23 C20 C22 106.2(3) . . ?
C20 C21 H21A 109.5 . . ?
C20 C21 H21B 109.5 . . ?
C20 C21 H21C 109.5 . . ?
H21A C21 H21B 109.5 . . ?
H21A C21 H21C 109.5 . . ?
H21B C21 H21C 109.5 . . ?
C20 C22 H22A 109.5 . . ?
C20 C22 H22B 109.5 . . ?
C20 C22 H22C 109.5 . . ?
H22A C22 H22B 109.5 . . ?
H22A C22 H22C 109.5 . . ?
H22B C22 H22C 109.5 . . ?
C20 C23 H23A 109.5 . . ?
C20 C23 H23B 109.5 . . ?
C20 C23 H23C 109.5 . . ?
H23A C23 H23B 109.5 . . ?
H23A C23 H23C 109.5 . . ?
H23B C23 H23C 109.5 . . ?
C14 C24 C25 110.2(2) . . ?
C14 C24 C27 107.8(2) . . ?
C25 C24 C27 108.9(3) . . ?
C26 C24 C14 111.4(2) . . ?
C26 C24 C25 107.8(2) . . ?
C26 C24 C27 110.8(3) . . ?
C24 C25 H25A 109.5 . . ?
C24 C25 H25B 109.5 . . ?
C24 C25 H25C 109.5 . . ?
H25A C25 H25B 109.5 . . ?
H25A C25 H25C 109.5 . . ?
H25B C25 H25C 109.5 . . ?
C24 C26 H26A 109.5 . . ?
C24 C26 H26B 109.5 . . ?
C24 C26 H26C 109.5 . . ?
H26A C26 H26B 109.5 . . ?
H26A C26 H26C 109.5 . . ?
H26B C26 H26C 109.5 . . ?
C24 C27 H27A 109.5 . . ?
C24 C27 H27B 109.5 . . ?
C24 C27 H27C 109.5 . . ?
H27A C27 H27B 109.5 . . ?
H27A C27 H27C 109.5 . . ?
H27B C27 H27C 109.5 . . ?
C29 C28 Tm2 72.81(14) . . ?
C29 C28 C33 131.2(2) . . ?
C32 C28 Tm2 68.98(14) . . ?
C32 C28 C29 106.4(2) . . ?
C32 C28 C33 120.3(2) . . ?
C33 C28 Tm2 135.17(17) . . ?
C28 C29 Tm2 76.81(14) . . ?
C28 C29 C37 135.2(2) . . ?
C30 C29 Tm2 69.02(14) . . ?
C30 C29 C28 106.5(2) . . ?
C30 C29 C37 116.9(2) . . ?
C37 C29 Tm2 128.26(16) . . ?
Tm2 C30 H30 113.3 . . ?
C29 C30 Tm2 79.89(14) . . ?
C29 C30 H30 124.7 . . ?
C31 C30 Tm2 73.98(14) . . ?
C31 C30 C29 110.5(2) . . ?
C31 C30 H30 124.7 . . ?
C30 C31 Tm2 74.32(14) . . ?
C30 C31 C41 126.9(2) . . ?
C32 C31 Tm2 76.20(14) . . ?
C32 C31 C30 106.0(2) . . ?
C32 C31 C41 126.9(2) . . ?
C41 C31 Tm2 110.93(16) . . ?
Tm2 C32 H32 114.2 . . ?
C28 C32 Tm2 80.49(14) . . ?
C28 C32 H32 124.7 . . ?
C31 C32 Tm2 72.42(14) . . ?
C31 C32 C28 110.5(2) . . ?
C31 C32 H32 124.7 . . ?
C34 C33 C28 108.4(2) . . ?
C35 C33 C28 114.5(2) . . ?
C35 C33 C34 111.5(3) . . ?
C35 C33 C36 105.6(3) . . ?
C36 C33 C28 110.5(2) . . ?
C36 C33 C34 106.0(3) . . ?
C33 C34 H34A 109.5 . . ?
C33 C34 H34B 109.5 . . ?
C33 C34 H34C 109.5 . . ?
H34A C34 H34B 109.5 . . ?
H34A C34 H34C 109.5 . . ?
H34B C34 H34C 109.5 . . ?
C33 C35 H35A 109.5 . . ?
C33 C35 H35B 109.5 . . ?
C33 C35 H35C 109.5 . . ?
H35A C35 H35B 109.5 . . ?
H35A C35 H35C 109.5 . . ?
H35B C35 H35C 109.5 . . ?
C33 C36 H36A 109.5 . . ?
C33 C36 H36B 109.5 . . ?
C33 C36 H36C 109.5 . . ?
H36A C36 H36B 109.5 . . ?
H36A C36 H36C 109.5 . . ?
H36B C36 H36C 109.5 . . ?
C38 C37 C29 118.1(2) . . ?
C38 C37 C39 107.4(2) . . ?
C39 C37 C29 106.7(2) . . ?
C40 C37 C29 110.3(2) . . ?
C40 C37 C38 105.5(2) . . ?
C40 C37 C39 108.4(2) . . ?
C37 C38 H38A 109.5 . . ?
C37 C38 H38B 109.5 . . ?
C37 C38 H38C 109.5 . . ?
H38A C38 H38B 109.5 . . ?
H38A C38 H38C 109.5 . . ?
H38B C38 H38C 109.5 . . ?
C37 C39 H39A 109.5 . . ?
C37 C39 H39B 109.5 . . ?
C37 C39 H39C 109.5 . . ?
H39A C39 H39B 109.5 . . ?
H39A C39 H39C 109.5 . . ?
H39B C39 H39C 109.5 . . ?
C37 C40 H40A 109.5 . . ?
C37 C40 H40B 109.5 . . ?
C37 C40 H40C 109.5 . . ?
H40A C40 H40B 109.5 . . ?
H40A C40 H40C 109.5 . . ?
H40B C40 H40C 109.5 . . ?
C31 C41 C42 111.3(2) . . ?
C31 C41 C43 107.7(2) . . ?
C31 C41 C44 111.0(2) . . ?
C42 C41 C43 109.2(2) . . ?
C42 C41 C44 108.6(2) . . ?
C43 C41 C44 109.2(2) . . ?
C41 C42 H42A 109.5 . . ?
C41 C42 H42B 109.5 . . ?
C41 C42 H42C 109.5 . . ?
H42A C42 H42B 109.5 . . ?
H42A C42 H42C 109.5 . . ?
H42B C42 H42C 109.5 . . ?
C41 C43 H43A 109.5 . . ?
C41 C43 H43B 109.5 . . ?
C41 C43 H43C 109.5 . . ?
H43A C43 H43B 109.5 . . ?
H43A C43 H43C 109.5 . . ?
H43B C43 H43C 109.5 . . ?
C41 C44 H44A 109.5 . . ?
C41 C44 H44B 109.5 . . ?
C41 C44 H44C 109.5 . . ?
H44A C44 H44B 109.5 . . ?
H44A C44 H44C 109.5 . . ?
H44B C44 H44C 109.5 . . ?
Tm1 C45 H45 111.6 . . ?
C46 C45 Tm1 82.14(15) . . ?
C46 C45 H45 124.9 . . ?
C49 C45 Tm1 73.54(15) . . ?
C49 C45 H45 124.9 . . ?
C49 C45 C46 110.3(2) . . ?
C45 C46 Tm1 67.95(14) . . ?
C45 C46 C47 106.6(2) . . ?
C45 C46 C50 120.1(2) . . ?
C47 C46 Tm1 76.89(15) . . ?
C47 C46 C50 132.8(2) . . ?
C50 C46 Tm1 125.49(16) . . ?
C46 C47 Tm1 73.98(14) . . ?
C46 C47 C54 131.6(2) . . ?
C48 C47 Tm1 68.29(14) . . ?
C48 C47 C46 106.5(2) . . ?
C48 C47 C54 117.9(2) . . ?
C54 C47 Tm1 138.94(17) . . ?
Tm1 C48 H48 112.8 . . ?
C47 C48 Tm1 82.33(15) . . ?
C47 C48 H48 124.8 . . ?
C49 C48 Tm1 72.01(14) . . ?
C49 C48 C47 110.4(2) . . ?
C49 C48 H48 124.8 . . ?
C45 C49 Tm1 75.62(14) . . ?
C45 C49 C48 106.1(2) . . ?
C45 C49 C58 127.2(2) . . ?
C48 C49 Tm1 77.26(14) . . ?
C48 C49 C58 125.9(2) . . ?
C58 C49 Tm1 121.26(17) . . ?
C51 C50 C46 110.2(2) . . ?
C51 C50 C52 106.4(2) . . ?
C51 C50 C53 105.0(2) . . ?
C52 C50 C46 113.1(2) . . ?
C53 C50 C46 112.0(2) . . ?
C53 C50 C52 109.7(2) . . ?
C50 C51 H51A 109.5 . . ?
C50 C51 H51B 109.5 . . ?
C50 C51 H51C 109.5 . . ?
H51A C51 H51B 109.5 . . ?
H51A C51 H51C 109.5 . . ?
H51B C51 H51C 109.5 . . ?
C50 C52 H52A 109.5 . . ?
C50 C52 H52B 109.5 . . ?
C50 C52 H52C 109.5 . . ?
H52A C52 H52B 109.5 . . ?
H52A C52 H52C 109.5 . . ?
H52B C52 H52C 109.5 . . ?
C50 C53 H53A 109.5 . . ?
C50 C53 H53B 109.5 . . ?
C50 C53 H53C 109.5 . . ?
H53A C53 H53B 109.5 . . ?
H53A C53 H53C 109.5 . . ?
H53B C53 H53C 109.5 . . ?
C55 C54 C47 117.6(2) . . ?
C55 C54 C56 108.7(2) . . ?
C56 C54 C47 106.8(2) . . ?
C57 C54 C47 111.5(2) . . ?
C57 C54 C55 105.6(3) . . ?
C57 C54 C56 106.1(3) . . ?
C54 C55 H55A 109.5 . . ?
C54 C55 H55B 109.5 . . ?
C54 C55 H55C 109.5 . . ?
H55A C55 H55B 109.5 . . ?
H55A C55 H55C 109.5 . . ?
H55B C55 H55C 109.5 . . ?
C54 C56 H56A 109.5 . . ?
C54 C56 H56B 109.5 . . ?
C54 C56 H56C 109.5 . . ?
H56A C56 H56B 109.5 . . ?
H56A C56 H56C 109.5 . . ?
H56B C56 H56C 109.5 . . ?
C54 C57 H57A 109.5 . . ?
C54 C57 H57B 109.5 . . ?
C54 C57 H57C 109.5 . . ?
H57A C57 H57B 109.5 . . ?
H57A C57 H57C 109.5 . . ?
H57B C57 H57C 109.5 . . ?
C49 C58 C59 110.6(2) . . ?
C49 C58 C60 108.0(2) . . ?
C49 C58 C61 111.2(2) . . ?
C59 C58 C60 109.1(2) . . ?
C61 C58 C59 108.8(2) . . ?
C61 C58 C60 109.2(2) . . ?
C58 C59 H59A 109.5 . . ?
C58 C59 H59B 109.5 . . ?
C58 C59 H59C 109.5 . . ?
H59A C59 H59B 109.5 . . ?
H59A C59 H59C 109.5 . . ?
H59B C59 H59C 109.5 . . ?
C58 C60 H60A 109.5 . . ?
C58 C60 H60B 109.5 . . ?
C58 C60 H60C 109.5 . . ?
H60A C60 H60B 109.5 . . ?
H60A C60 H60C 109.5 . . ?
H60B C60 H60C 109.5 . . ?
C58 C61 H61A 109.5 . . ?
C58 C61 H61B 109.5 . . ?
C58 C61 H61C 109.5 . . ?
H61A C61 H61B 109.5 . . ?
H61A C61 H61C 109.5 . . ?
H61B C61 H61C 109.5 . . ?
C63 C62 Tm1 76.20(15) . . ?
C63 C62 C67 132.5(2) . . ?
C66 C62 Tm1 68.65(14) . . ?
C66 C62 C63 106.6(2) . . ?
C66 C62 C67 120.5(2) . . ?
C67 C62 Tm1 125.60(16) . . ?
C62 C63 Tm1 74.23(14) . . ?
C62 C63 C71 132.0(2) . . ?
C64 C63 Tm1 69.32(14) . . ?
C64 C63 C62 106.0(2) . . ?
C64 C63 C71 118.1(2) . . ?
C71 C63 Tm1 137.45(19) . . ?
Tm1 C64 H64 113.6 . . ?
C63 C64 Tm1 80.69(14) . . ?
C63 C64 H64 124.6 . . ?
C65 C64 Tm1 72.97(14) . . ?
C65 C64 C63 110.8(2) . . ?
C65 C64 H64 124.6 . . ?
C64 C65 Tm1 76.57(15) . . ?
C64 C65 C66 105.6(2) . . ?
C64 C65 C75 126.2(2) . . ?
C66 C65 Tm1 74.68(14) . . ?
C66 C65 C75 126.2(2) . . ?
C75 C65 Tm1 126.32(18) . . ?
Tm1 C66 H66 111.8 . . ?
C62 C66 Tm1 81.35(15) . . ?
C62 C66 H66 124.6 . . ?
C65 C66 Tm1 74.32(15) . . ?
C65 C66 C62 110.9(2) . . ?
C65 C66 H66 124.6 . . ?
C62 C67 C70 110.1(2) . . ?
C68 C67 C62 114.1(2) . . ?
C68 C67 C70 110.7(2) . . ?
C69 C67 C62 110.7(2) . . ?
C69 C67 C68 104.8(2) . . ?
C69 C67 C70 106.0(2) . . ?
C67 C68 H68A 109.5 . . ?
C67 C68 H68B 109.5 . . ?
C67 C68 H68C 109.5 . . ?
H68A C68 H68B 109.5 . . ?
H68A C68 H68C 109.5 . . ?
H68B C68 H68C 109.5 . . ?
C67 C69 H69A 109.5 . . ?
C67 C69 H69B 109.5 . . ?
C67 C69 H69C 109.5 . . ?
H69A C69 H69B 109.5 . . ?
H69A C69 H69C 109.5 . . ?
H69B C69 H69C 109.5 . . ?
C67 C70 H70A 109.5 . . ?
C67 C70 H70B 109.5 . . ?
C67 C70 H70C 109.5 . . ?
H70A C70 H70B 109.5 . . ?
H70A C70 H70C 109.5 . . ?
H70B C70 H70C 109.5 . . ?
C63 C71 C73 106.2(3) . . ?
C72 C71 C63 117.8(2) . . ?
C72 C71 C73 107.5(3) . . ?
C74 C71 C63 111.8(2) . . ?
C74 C71 C72 106.2(3) . . ?
C74 C71 C73 106.9(3) . . ?
C71 C72 H72A 109.5 . . ?
C71 C72 H72B 109.5 . . ?
C71 C72 H72C 109.5 . . ?
H72A C72 H72B 109.5 . . ?
H72A C72 H72C 109.5 . . ?
H72B C72 H72C 109.5 . . ?
C71 C73 H73A 109.5 . . ?
C71 C73 H73B 109.5 . . ?
C71 C73 H73C 109.5 . . ?
H73A C73 H73B 109.5 . . ?
H73A C73 H73C 109.5 . . ?
H73B C73 H73C 109.5 . . ?
C71 C74 H74A 109.5 . . ?
C71 C74 H74B 109.5 . . ?
C71 C74 H74C 109.5 . . ?
H74A C74 H74B 109.5 . . ?
H74A C74 H74C 109.5 . . ?
H74B C74 H74C 109.5 . . ?
C65 C75 C76 107.1(2) . . ?
C65 C75 C77 111.8(2) . . ?
C65 C75 C78 112.9(2) . . ?
C76 C75 C77 108.9(3) . . ?
C76 C75 C78 108.5(3) . . ?
C77 C75 C78 107.5(3) . . ?
C75 C76 H76A 109.5 . . ?
C75 C76 H76B 109.5 . . ?
C75 C76 H76C 109.5 . . ?
H76A C76 H76B 109.5 . . ?
H76A C76 H76C 109.5 . . ?
H76B C76 H76C 109.5 . . ?
C75 C77 H77A 109.5 . . ?
C75 C77 H77B 109.5 . . ?
C75 C77 H77C 109.5 . . ?
H77A C77 H77B 109.5 . . ?
H77A C77 H77C 109.5 . . ?
H77B C77 H77C 109.5 . . ?
C75 C78 H78A 109.5 . . ?
C75 C78 H78B 109.5 . . ?
C75 C78 H78C 109.5 . . ?
H78A C78 H78B 109.5 . . ?
H78A C78 H78C 109.5 . . ?
H78B C78 H78C 109.5 . . ?

loop_
_geom_bond_atom_site_label_1
_geom_bond_atom_site_label_2
_geom_bond_distance
_geom_bond_site_symmetry_2
_geom_bond_publ_flag
Tm1 O3 2.1996(16) . ?
Tm1 O4 2.3334(17) . ?
Tm1 C45 2.656(2) . ?
Tm1 C46 2.839(3) . ?
Tm1 C47 2.877(2) . ?
Tm1 C48 2.697(2) . ?
Tm1 C49 2.630(2) . ?
Tm1 C62 2.810(3) . ?
Tm1 C63 2.836(3) . ?
Tm1 C64 2.689(2) . ?
Tm1 C65 2.643(3) . ?
Tm1 C66 2.648(3) . ?
Tm2 O2 2.1460(16) . ?
Tm2 C11 2.743(3) . ?
Tm2 C12 2.717(3) . ?
Tm2 C13 2.599(2) . ?
Tm2 C14 2.607(2) . ?
Tm2 C15 2.620(2) . ?
Tm2 C28 2.774(2) . ?
Tm2 C29 2.722(3) . ?
Tm2 C30 2.582(2) . ?
Tm2 C31 2.577(2) . ?
Tm2 C32 2.626(2) . ?
Si1 C4 1.917(3) . ?
Si1 C5 1.868(3) . ?
Si1 C6 1.864(3) . ?
Si1 C7 1.864(3) . ?
Si2 C4 1.933(3) . ?
Si2 C8 1.870(3) . ?
Si2 C9 1.869(3) . ?
Si2 C10 1.850(3) . ?
O1 C1 1.368(3) . ?
O1 C4 1.486(3) . ?
O2 C1 1.280(3) . ?
O3 C2 1.339(3) . ?
O4 C3 1.290(3) . ?
C1 C2 1.397(3) . ?
C2 C3 1.396(3) . ?
C3 C4 1.494(3) . ?
C5 H5A 0.9800 . ?
C5 H5B 0.9800 . ?
C5 H5C 0.9800 . ?
C6 H6A 0.9800 . ?
C6 H6B 0.9800 . ?
C6 H6C 0.9800 . ?
C7 H7A 0.9800 . ?
C7 H7B 0.9800 . ?
C7 H7C 0.9800 . ?
C8 H8A 0.9800 . ?
C8 H8B 0.9800 . ?
C8 H8C 0.9800 . ?
C9 H9A 0.9800 . ?
C9 H9B 0.9800 . ?
C9 H9C 0.9800 . ?
C10 H10A 0.9800 . ?
C10 H10B 0.9800 . ?
C10 H10C 0.9800 . ?
C11 C12 1.449(4) . ?
C11 C15 1.431(4) . ?
C11 C16 1.542(4) . ?
C12 C13 1.425(4) . ?
C12 C20 1.545(4) . ?
C13 H13 0.9500 . ?
C13 C14 1.411(4) . ?
C14 C15 1.405(4) . ?
C14 C24 1.522(4) . ?
C15 H15 0.9500 . ?
C16 C17 1.537(5) . ?
C16 C18 1.532(4) . ?
C16 C19 1.524(4) . ?
C17 H17A 0.9800 . ?
C17 H17B 0.9800 . ?
C17 H17C 0.9800 . ?
C18 H18A 0.9800 . ?
C18 H18B 0.9800 . ?
C18 H18C 0.9800 . ?
C19 H19A 0.9800 . ?
C19 H19B 0.9800 . ?
C19 H19C 0.9800 . ?
C20 C21 1.518(4) . ?
C20 C22 1.538(4) . ?
C20 C23 1.531(4) . ?
C21 H21A 0.9800 . ?
C21 H21B 0.9800 . ?
C21 H21C 0.9800 . ?
C22 H22A 0.9800 . ?
C22 H22B 0.9800 . ?
C22 H22C 0.9800 . ?
C23 H23A 0.9800 . ?
C23 H23B 0.9800 . ?
C23 H23C 0.9800 . ?
C24 C25 1.525(4) . ?
C24 C26 1.516(4) . ?
C24 C27 1.532(4) . ?
C25 H25A 0.9800 . ?
C25 H25B 0.9800 . ?
C25 H25C 0.9800 . ?
C26 H26A 0.9800 . ?
C26 H26B 0.9800 . ?
C26 H26C 0.9800 . ?
C27 H27A 0.9800 . ?
C27 H27B 0.9800 . ?
C27 H27C 0.9800 . ?
C28 C29 1.441(4) . ?
C28 C32 1.429(4) . ?
C28 C33 1.546(3) . ?
C29 C30 1.428(3) . ?
C29 C37 1.550(4) . ?
C30 H30 0.9500 . ?
C30 C31 1.409(3) . ?
C31 C32 1.408(3) . ?
C31 C41 1.523(3) . ?
C32 H32 0.9500 . ?
C33 C34 1.540(4) . ?
C33 C35 1.531(4) . ?
C33 C36 1.539(4) . ?
C34 H34A 0.9800 . ?
C34 H34B 0.9800 . ?
C34 H34C 0.9800 . ?
C35 H35A 0.9800 . ?
C35 H35B 0.9800 . ?
C35 H35C 0.9800 . ?
C36 H36A 0.9800 . ?
C36 H36B 0.9800 . ?
C36 H36C 0.9800 . ?
C37 C38 1.545(4) . ?
C37 C39 1.546(4) . ?
C37 C40 1.535(4) . ?
C38 H38A 0.9800 . ?
C38 H38B 0.9800 . ?
C38 H38C 0.9800 . ?
C39 H39A 0.9800 . ?
C39 H39B 0.9800 . ?
C39 H39C 0.9800 . ?
C40 H40A 0.9800 . ?
C40 H40B 0.9800 . ?
C40 H40C 0.9800 . ?
C41 C42 1.532(4) . ?
C41 C43 1.534(4) . ?
C41 C44 1.536(4) . ?
C42 H42A 0.9800 . ?
C42 H42B 0.9800 . ?
C42 H42C 0.9800 . ?
C43 H43A 0.9800 . ?
C43 H43B 0.9800 . ?
C43 H43C 0.9800 . ?
C44 H44A 0.9800 . ?
C44 H44B 0.9800 . ?
C44 H44C 0.9800 . ?
C45 H45 0.9500 . ?
C45 C46 1.429(3) . ?
C45 C49 1.405(4) . ?
C46 C47 1.438(4) . ?
C46 C50 1.547(4) . ?
C47 C48 1.424(4) . ?
C47 C54 1.550(3) . ?
C48 H48 0.9500 . ?
C48 C49 1.413(3) . ?
C49 C58 1.526(3) . ?
C50 C51 1.533(4) . ?
C50 C52 1.541(4) . ?
C50 C53 1.539(4) . ?
C51 H51A 0.9800 . ?
C51 H51B 0.9800 . ?
C51 H51C 0.9800 . ?
C52 H52A 0.9800 . ?
C52 H52B 0.9800 . ?
C52 H52C 0.9800 . ?
C53 H53A 0.9800 . ?
C53 H53B 0.9800 . ?
C53 H53C 0.9800 . ?
C54 C55 1.538(4) . ?
C54 C56 1.549(4) . ?
C54 C57 1.535(4) . ?
C55 H55A 0.9800 . ?
C55 H55B 0.9800 . ?
C55 H55C 0.9800 . ?
C56 H56A 0.9800 . ?
C56 H56B 0.9800 . ?
C56 H56C 0.9800 . ?
C57 H57A 0.9800 . ?
C57 H57B 0.9800 . ?
C57 H57C 0.9800 . ?
C58 C59 1.534(4) . ?
C58 C60 1.537(4) . ?
C58 C61 1.532(4) . ?
C59 H59A 0.9800 . ?
C59 H59B 0.9800 . ?
C59 H59C 0.9800 . ?
C60 H60A 0.9800 . ?
C60 H60B 0.9800 . ?
C60 H60C 0.9800 . ?
C61 H61A 0.9800 . ?
C61 H61B 0.9800 . ?
C61 H61C 0.9800 . ?
C62 C63 1.441(4) . ?
C62 C66 1.421(4) . ?
C62 C67 1.540(4) . ?
C63 C64 1.437(4) . ?
C63 C71 1.548(4) . ?
C64 H64 0.9500 . ?
C64 C65 1.402(4) . ?
C65 C66 1.414(3) . ?
C65 C75 1.519(4) . ?
C66 H66 0.9500 . ?
C67 C68 1.537(4) . ?
C67 C69 1.526(4) . ?
C67 C70 1.543(4) . ?
C68 H68A 0.9800 . ?
C68 H68B 0.9800 . ?
C68 H68C 0.9800 . ?
C69 H69A 0.9800 . ?
C69 H69B 0.9800 . ?
C69 H69C 0.9800 . ?
C70 H70A 0.9800 . ?
C70 H70B 0.9800 . ?
C70 H70C 0.9800 . ?
C71 C72 1.532(4) . ?
C71 C73 1.557(5) . ?
C71 C74 1.524(5) . ?
C72 H72A 0.9800 . ?
C72 H72B 0.9800 . ?
C72 H72C 0.9800 . ?
C73 H73A 0.9800 . ?
C73 H73B 0.9800 . ?
C73 H73C 0.9800 . ?
C74 H74A 0.9800 . ?
C74 H74B 0.9800 . ?
C74 H74C 0.9800 . ?
C75 C76 1.521(4) . ?
C75 C77 1.523(4) . ?
C75 C78 1.527(4) . ?
C76 H76A 0.9800 . ?
C76 H76B 0.9800 . ?
C76 H76C 0.9800 . ?
C77 H77A 0.9800 . ?
C77 H77B 0.9800 . ?
C77 H77C 0.9800 . ?
C78 H78A 0.9800 . ?
C78 H78B 0.9800 . ?
C78 H78C 0.9800 . ?

loop_
_geom_torsion_atom_site_label_1
_geom_torsion_atom_site_label_2
_geom_torsion_atom_site_label_3
_geom_torsion_atom_site_label_4
_geom_torsion
_geom_torsion_site_symmetry_1
_geom_torsion_site_symmetry_2
_geom_torsion_site_symmetry_3
_geom_torsion_site_symmetry_4
_geom_torsion_publ_flag
Tm1 O3 C2 C1 179.2(2) . . . . ?
Tm1 O3 C2 C3 -2.7(3) . . . . ?
Tm1 O4 C3 C2 4.4(3) . . . . ?
Tm1 O4 C3 C4 -177.7(2) . . . . ?
Tm1 C2 C3 O4 -3.3(2) . . . . ?
Tm1 C2 C3 C4 178.46(19) . . . . ?
Tm1 C45 C46 C47 -67.90(18) . . . . ?
Tm1 C45 C46 C50 119.3(2) . . . . ?
Tm1 C45 C49 C48 71.90(17) . . . . ?
Tm1 C45 C49 C58 -118.5(3) . . . . ?
Tm1 C46 C47 C48 -60.88(17) . . . . ?
Tm1 C46 C47 C54 142.6(3) . . . . ?
Tm1 C46 C50 C51 76.5(3) . . . . ?
Tm1 C46 C50 C52 -42.4(3) . . . . ?
Tm1 C46 C50 C53 -166.94(19) . . . . ?
Tm1 C47 C48 C49 -67.51(18) . . . . ?
Tm1 C47 C54 C55 72.2(4) . . . . ?
Tm1 C47 C54 C56 -165.4(2) . . . . ?
Tm1 C47 C54 C57 -49.9(4) . . . . ?
Tm1 C48 C49 C45 -70.73(17) . . . . ?
Tm1 C48 C49 C58 119.5(3) . . . . ?
Tm1 C49 C58 C59 -77.6(3) . . . . ?
Tm1 C49 C58 C60 163.2(2) . . . . ?
Tm1 C49 C58 C61 43.4(3) . . . . ?
Tm1 C62 C63 C64 -62.42(17) . . . . ?
Tm1 C62 C63 C71 140.9(3) . . . . ?
Tm1 C62 C66 C65 69.48(18) . . . . ?
Tm1 C62 C67 C68 -45.6(3) . . . . ?
Tm1 C62 C67 C69 72.3(3) . . . . ?
Tm1 C62 C67 C70 -170.8(2) . . . . ?
Tm1 C63 C64 C65 -67.67(18) . . . . ?
Tm1 C63 C71 C72 72.9(4) . . . . ?
Tm1 C63 C71 C73 -166.7(2) . . . . ?
Tm1 C63 C71 C74 -50.5(4) . . . . ?
Tm1 C64 C65 C66 -69.58(17) . . . . ?
Tm1 C64 C65 C75 125.4(3) . . . . ?
Tm1 C65 C66 C62 -74.09(19) . . . . ?
Tm1 C65 C75 C76 179.5(2) . . . . ?
Tm1 C65 C75 C77 60.3(3) . . . . ?
Tm1 C65 C75 C78 -61.1(3) . . . . ?
Tm2 O2 C1 O1 1.2(7) . . . . ?
Tm2 O2 C1 C2 179.9(4) . . . . ?
Tm2 C11 C12 C13 -63.49(17) . . . . ?
Tm2 C11 C12 C20 129.8(3) . . . . ?
Tm2 C11 C15 C14 67.99(19) . . . . ?
Tm2 C11 C16 C17 -155.0(3) . . . . ?
Tm2 C11 C16 C18 89.8(3) . . . . ?
Tm2 C11 C16 C19 -30.2(4) . . . . ?
Tm2 C12 C13 C14 -68.78(18) . . . . ?
Tm2 C12 C20 C21 72.6(3) . . . . ?
Tm2 C12 C20 C22 -163.5(2) . . . . ?
Tm2 C12 C20 C23 -47.7(3) . . . . ?
Tm2 C13 C14 C15 -68.73(18) . . . . ?
Tm2 C13 C14 C24 111.8(2) . . . . ?
Tm2 C14 C15 C11 -71.49(19) . . . . ?
Tm2 C14 C24 C25 129.7(2) . . . . ?
Tm2 C14 C24 C26 -110.7(2) . . . . ?
Tm2 C14 C24 C27 11.0(3) . . . . ?
Tm2 C28 C29 C30 -63.07(16) . . . . ?
Tm2 C28 C29 C37 131.8(3) . . . . ?
Tm2 C28 C32 C31 67.05(18) . . . . ?
Tm2 C28 C33 C34 -164.8(2) . . . . ?
Tm2 C28 C33 C35 -39.6(4) . . . . ?
Tm2 C28 C33 C36 79.5(3) . . . . ?
Tm2 C29 C30 C31 -68.53(18) . . . . ?
Tm2 C29 C37 C38 86.5(3) . . . . ?
Tm2 C29 C37 C39 -152.49(19) . . . . ?
Tm2 C29 C37 C40 -34.9(3) . . . . ?
Tm2 C30 C31 C32 -70.24(17) . . . . ?
Tm2 C30 C31 C41 104.7(2) . . . . ?
Tm2 C31 C32 C28 -72.31(18) . . . . ?
Tm2 C31 C41 C42 121.77(19) . . . . ?
Tm2 C31 C41 C43 2.2(2) . . . . ?
Tm2 C31 C41 C44 -117.3(2) . . . . ?
O1 C1 C2 O3 -179.6(2) . . . . ?
O1 C1 C2 C3 2.2(3) . . . . ?
O2 C1 C2 O3 1.7(5) . . . . ?
O2 C1 C2 C3 -176.6(2) . . . . ?
O3 C2 C3 O4 -1.4(4) . . . . ?
O3 C2 C3 C4 -179.7(2) . . . . ?
O4 C3 C4 Si1 -67.6(3) . . . . ?
O4 C3 C4 Si2 68.0(3) . . . . ?
O4 C3 C4 O1 -178.2(2) . . . . ?
C1 O1 C4 Si1 -115.68(17) . . . . ?
C1 O1 C4 Si2 122.51(16) . . . . ?
C1 O1 C4 C3 1.4(2) . . . . ?
C1 C2 C3 O4 177.1(2) . . . . ?
C1 C2 C3 C4 -1.2(3) . . . . ?
C2 C3 C4 Si1 110.49(19) . . . . ?
C2 C3 C4 Si2 -113.9(2) . . . . ?
C2 C3 C4 O1 -0.1(3) . . . . ?
C4 O1 C1 O2 176.7(2) . . . . ?
C4 O1 C1 C2 -2.3(3) . . . . ?
C11 C12 C13 Tm2 67.34(18) . . . . ?
C11 C12 C13 C14 -1.4(3) . . . . ?
C11 C12 C20 C21 -36.5(4) . . . . ?
C11 C12 C20 C22 87.5(4) . . . . ?
C11 C12 C20 C23 -156.7(3) . . . . ?
C12 C11 C15 Tm2 -65.40(17) . . . . ?
C12 C11 C15 C14 2.6(3) . . . . ?
C12 C11 C16 C17 -48.6(4) . . . . ?
C12 C11 C16 C18 -163.8(3) . . . . ?
C12 C11 C16 C19 76.2(4) . . . . ?
C12 C13 C14 Tm2 71.72(18) . . . . ?
C12 C13 C14 C15 3.0(3) . . . . ?
C12 C13 C14 C24 -176.5(2) . . . . ?
C13 C12 C20 C21 157.9(3) . . . . ?
C13 C12 C20 C22 -78.2(3) . . . . ?
C13 C12 C20 C23 37.6(3) . . . . ?
C13 C14 C15 Tm2 68.05(17) . . . . ?
C13 C14 C15 C11 -3.4(3) . . . . ?
C13 C14 C24 C25 40.9(4) . . . . ?
C13 C14 C24 C26 160.5(3) . . . . ?
C13 C14 C24 C27 -77.8(3) . . . . ?
C15 C11 C12 Tm2 62.82(18) . . . . ?
C15 C11 C12 C13 -0.7(3) . . . . ?
C15 C11 C12 C20 -167.4(3) . . . . ?
C15 C11 C16 C17 115.4(3) . . . . ?
C15 C11 C16 C18 0.2(4) . . . . ?
C15 C11 C16 C19 -119.8(3) . . . . ?
C15 C14 C24 C25 -138.4(3) . . . . ?
C15 C14 C24 C26 -18.9(4) . . . . ?
C15 C14 C24 C27 102.8(3) . . . . ?
C16 C11 C12 Tm2 -131.4(3) . . . . ?
C16 C11 C12 C13 165.1(3) . . . . ?
C16 C11 C12 C20 -1.6(5) . . . . ?
C16 C11 C15 Tm2 126.9(2) . . . . ?
C16 C11 C15 C14 -165.1(2) . . . . ?
C20 C12 C13 Tm2 -123.3(2) . . . . ?
C20 C12 C13 C14 167.9(2) . . . . ?
C24 C14 C15 Tm2 -112.5(3) . . . . ?
C24 C14 C15 C11 176.0(2) . . . . ?
C28 C29 C30 Tm2 68.38(17) . . . . ?
C28 C29 C30 C31 -0.1(3) . . . . ?
C28 C29 C37 C38 -25.9(4) . . . . ?
C28 C29 C37 C39 95.1(3) . . . . ?
C28 C29 C37 C40 -147.3(3) . . . . ?
C29 C28 C32 Tm2 -63.72(17) . . . . ?
C29 C28 C32 C31 3.3(3) . . . . ?
C29 C28 C33 C34 -55.9(4) . . . . ?
C29 C28 C33 C35 69.3(4) . . . . ?
C29 C28 C33 C36 -171.6(3) . . . . ?
C29 C30 C31 Tm2 72.39(18) . . . . ?
C29 C30 C31 C32 2.2(3) . . . . ?
C29 C30 C31 C41 177.1(2) . . . . ?
C30 C29 C37 C38 170.1(2) . . . . ?
C30 C29 C37 C39 -68.9(3) . . . . ?
C30 C29 C37 C40 48.7(3) . . . . ?
C30 C31 C32 Tm2 68.92(17) . . . . ?
C30 C31 C32 C28 -3.4(3) . . . . ?
C30 C31 C41 C42 36.1(3) . . . . ?
C30 C31 C41 C43 -83.6(3) . . . . ?
C30 C31 C41 C44 157.0(3) . . . . ?
C32 C28 C29 Tm2 61.18(17) . . . . ?
C32 C28 C29 C30 -1.9(3) . . . . ?
C32 C28 C29 C37 -167.0(3) . . . . ?
C32 C28 C33 C34 105.3(3) . . . . ?
C32 C28 C33 C35 -129.6(3) . . . . ?
C32 C28 C33 C36 -10.5(4) . . . . ?
C32 C31 C41 C42 -150.1(3) . . . . ?
C32 C31 C41 C43 90.3(3) . . . . ?
C32 C31 C41 C44 -29.1(4) . . . . ?
C33 C28 C29 Tm2 -135.7(3) . . . . ?
C33 C28 C29 C30 161.2(3) . . . . ?
C33 C28 C29 C37 -3.9(5) . . . . ?
C33 C28 C32 Tm2 131.0(2) . . . . ?
C33 C28 C32 C31 -162.0(2) . . . . ?
C37 C29 C30 Tm2 -123.3(2) . . . . ?
C37 C29 C30 C31 168.2(2) . . . . ?
C41 C31 C32 Tm2 -106.0(2) . . . . ?
C41 C31 C32 C28 -178.3(2) . . . . ?
C45 C46 C47 Tm1 61.85(16) . . . . ?
C45 C46 C47 C48 1.0(3) . . . . ?
C45 C46 C47 C54 -155.6(3) . . . . ?
C45 C46 C50 C51 -6.6(3) . . . . ?
C45 C46 C50 C52 -125.5(3) . . . . ?
C45 C46 C50 C53 110.0(3) . . . . ?
C45 C49 C58 C59 17.9(4) . . . . ?
C45 C49 C58 C60 -101.3(3) . . . . ?
C45 C49 C58 C61 138.9(3) . . . . ?
C46 C45 C49 Tm1 -74.86(18) . . . . ?
C46 C45 C49 C48 -3.0(3) . . . . ?
C46 C45 C49 C58 166.6(2) . . . . ?
C46 C47 C48 Tm1 64.66(18) . . . . ?
C46 C47 C48 C49 -2.9(3) . . . . ?
C46 C47 C54 C55 -45.1(4) . . . . ?
C46 C47 C54 C56 77.3(4) . . . . ?
C46 C47 C54 C57 -167.2(3) . . . . ?
C47 C46 C50 C51 -177.2(3) . . . . ?
C47 C46 C50 C52 63.9(4) . . . . ?
C47 C46 C50 C53 -60.6(4) . . . . ?
C47 C48 C49 Tm1 74.32(19) . . . . ?
C47 C48 C49 C45 3.6(3) . . . . ?
C47 C48 C49 C58 -166.1(2) . . . . ?
C48 C47 C54 C55 160.5(3) . . . . ?
C48 C47 C54 C56 -77.1(3) . . . . ?
C48 C47 C54 C57 38.4(3) . . . . ?
C48 C49 C58 C59 -174.5(3) . . . . ?
C48 C49 C58 C60 66.3(3) . . . . ?
C48 C49 C58 C61 -53.5(3) . . . . ?
C49 C45 C46 Tm1 69.15(18) . . . . ?
C49 C45 C46 C47 1.2(3) . . . . ?
C49 C45 C46 C50 -171.6(2) . . . . ?
C50 C46 C47 Tm1 -126.6(3) . . . . ?
C50 C46 C47 C48 172.5(3) . . . . ?
C50 C46 C47 C54 16.0(5) . . . . ?
C54 C47 C48 Tm1 -135.0(2) . . . . ?
C54 C47 C48 C49 157.4(2) . . . . ?
C62 C63 C64 Tm1 65.75(18) . . . . ?
C62 C63 C64 C65 -1.9(3) . . . . ?
C62 C63 C71 C72 -43.1(5) . . . . ?
C62 C63 C71 C73 77.3(4) . . . . ?
C62 C63 C71 C74 -166.5(3) . . . . ?
C63 C62 C66 Tm1 -67.46(18) . . . . ?
C63 C62 C66 C65 2.0(3) . . . . ?
C63 C62 C67 C68 59.4(4) . . . . ?
C63 C62 C67 C69 177.3(3) . . . . ?
C63 C62 C67 C70 -65.9(4) . . . . ?
C63 C64 C65 Tm1 72.69(19) . . . . ?
C63 C64 C65 C66 3.1(3) . . . . ?
C63 C64 C65 C75 -161.9(2) . . . . ?
C64 C63 C71 C72 162.4(3) . . . . ?
C64 C63 C71 C73 -77.2(3) . . . . ?
C64 C63 C71 C74 39.0(4) . . . . ?
C64 C65 C66 Tm1 70.93(18) . . . . ?
C64 C65 C66 C62 -3.2(3) . . . . ?
C64 C65 C75 C76 79.1(4) . . . . ?
C64 C65 C75 C77 -40.2(4) . . . . ?
C64 C65 C75 C78 -161.5(3) . . . . ?
C66 C62 C63 Tm1 62.35(17) . . . . ?
C66 C62 C63 C64 -0.1(3) . . . . ?
C66 C62 C63 C71 -156.8(3) . . . . ?
C66 C62 C67 C68 -129.9(3) . . . . ?
C66 C62 C67 C69 -12.0(3) . . . . ?
C66 C62 C67 C70 104.8(3) . . . . ?
C66 C65 C75 C76 -82.9(4) . . . . ?
C66 C65 C75 C77 157.9(3) . . . . ?
C66 C65 C75 C78 36.5(4) . . . . ?
C67 C62 C63 Tm1 -126.0(3) . . . . ?
C67 C62 C63 C64 171.6(3) . . . . ?
C67 C62 C63 C71 14.8(5) . . . . ?
C67 C62 C66 Tm1 119.7(2) . . . . ?
C67 C62 C66 C65 -170.8(2) . . . . ?
C71 C63 C64 Tm1 -133.7(2) . . . . ?
C71 C63 C64 C65 158.6(2) . . . . ?
C75 C65 C66 Tm1 -124.1(3) . . . . ?
C75 C65 C66 C62 161.8(2) . . . . ?

loop_
_smtbx_masks_void_nr
_smtbx_masks_void_average_x
_smtbx_masks_void_average_y
_smtbx_masks_void_average_z
_smtbx_masks_void_volume
_smtbx_masks_void_count_electrons
_smtbx_masks_void_content
1 -0.342 0.952 0.000 642.6 257.4 '6 C5H12'
2 0.438 0.260 0.588 11.0 3.1 ?
3 0.562 0.740 0.412 11.0 3.2 ?
